data_2240959
loop_
_publ_author_name
'Naik, Vasant S.'
'Shettigar, Venkataraya'
'Berglin, Tyler S.'
'Coburn, Jillian S.'
'Jasinski, Jerry P.'
'Yathirajan, Hemmige S.'

_publ_section_title
;
 Crystal structures of
 (2<i>E</i>)-1-(3-bromothiophen-2-yl)-3-(2-methoxyphenyl)prop-2-en-1-one
 and
 (2<i>E</i>)-1-(3-bromothiophen-2-yl)-3-(3,4-dimethoxyphenyl)prop-2-en-1-one
;
_journal_issue 8
_journal_name_full 'Acta Crystallographica Section E'
_journal_page_first 966
_journal_page_last 972
_journal_paper_doi 10.1107/S2056989015013420
_journal_volume 71
_journal_year 2015
_chemical_formula_iupac 'C15 H13 Br O3 S'
_chemical_formula_moiety 'C15 H13 Br O3 S'
_chemical_formula_sum 'C15 H13 Br O3 S'
_chemical_formula_weight 353.22
_chemical_name_systematic
;
(2<i>E</i>)-1-(3-Bromothiophen-2-yl)-3-(3,4-dimethoxyphenyl)prop-2-en-1-one
;
_space_group_crystal_system monoclinic
_space_group_IT_number 15
_space_group_name_Hall '-I 2ya'
_space_group_name_H-M_alt 'I 1 2/a 1'
_symmetry_space_group_name_Hall '-I 2ya'
_symmetry_space_group_name_H-M 'I 1 2/a 1'
_atom_sites_solution_hydrogens geom
_atom_sites_solution_primary direct
_audit_creation_method
;
Olex2 1.2
(compiled 2015.01.26 svn.r3150 for OlexSys, GUI svn.r4998)
;
_cell_angle_alpha 90
_cell_angle_beta 93.957(4)
_cell_angle_gamma 90
_cell_formula_units_Z 8
_cell_length_a 13.4748(7)
_cell_length_b 8.3853(3)
_cell_length_c 25.0214(9)
_cell_measurement_reflns_used 2804
_cell_measurement_temperature 173(2)
_cell_measurement_theta_max 71.4180
_cell_measurement_theta_min 5.5440
_cell_volume 2820.4(2)
_computing_cell_refinement
;
CrysAlis PRO (Agilent, 2014)
;
_computing_data_collection
;
CrysAlis PRO (Agilent, 2014)
;
_computing_data_reduction
;
CrysAlis RED (Agilent, 2014)
;
_computing_molecular_graphics
;
OLEX2 (Dolomanov et al., 2009)
;
_computing_publication_material
;
OLEX2 (Dolomanov et al., 2009)
;
_computing_structure_refinement
;
SHELXL2014 (Sheldrick, 2015b)
;
_computing_structure_solution
;
<i>SHELXT</i> (Sheldrick, 2015a)
;
_diffrn_ambient_temperature 173(2)
_diffrn_detector_area_resol_mean 16.0416
_diffrn_measured_fraction_theta_full 0.994
_diffrn_measured_fraction_theta_max 0.976
_diffrn_measurement_device_type 'Agilent Eos Gemini'
_diffrn_measurement_method '\w scans'
_diffrn_radiation_type CuK\a
_diffrn_radiation_wavelength 1.54184
_diffrn_reflns_av_R_equivalents 0.0263
_diffrn_reflns_limit_h_max 16
_diffrn_reflns_limit_h_min -13
_diffrn_reflns_limit_k_max 10
_diffrn_reflns_limit_k_min -7
_diffrn_reflns_limit_l_max 23
_diffrn_reflns_limit_l_min -30
_diffrn_reflns_number 5523
_diffrn_reflns_theta_full 67.500
_diffrn_reflns_theta_max 71.395
_diffrn_reflns_theta_min 3.541
_exptl_absorpt_coefficient_mu 5.400
_exptl_absorpt_correction_T_max 1.00000
_exptl_absorpt_correction_T_min 0.72549
_exptl_absorpt_correction_type multi-scan
_exptl_absorpt_process_details
;
(CrysAlis PRO; Agilent, 2014)
;
_exptl_crystal_colour yellow
_exptl_crystal_density_diffrn 1.664
_exptl_crystal_description irregular
_exptl_crystal_F_000 1424
_exptl_crystal_size_max 0.32
_exptl_crystal_size_mid 0.28
_exptl_crystal_size_min 0.22
_refine_diff_density_max 3.378
_refine_diff_density_min -2.201
_refine_ls_extinction_method none
_refine_ls_goodness_of_fit_ref 1.044
_refine_ls_hydrogen_treatment constr
_refine_ls_matrix_type full
_refine_ls_number_parameters 183
_refine_ls_number_reflns 2690
_refine_ls_number_restraints 0
_refine_ls_restrained_S_all 1.044
_refine_ls_R_factor_all 0.0803
_refine_ls_R_factor_gt 0.0737
_refine_ls_shift/su_max 0.000
_refine_ls_shift/su_mean 0.000
_refine_ls_structure_factor_coef Fsqd
_refine_ls_weighting_details 'w=1/[\s^2^(Fo^2^)+(0.0864P)^2^+41.1386P] where P=(Fo^2^+2Fc^2^)/3'
_refine_ls_weighting_scheme calc
_refine_ls_wR_factor_gt 0.1813
_refine_ls_wR_factor_ref 0.1873
_reflns_number_gt 2399
_reflns_number_total 2690
_reflns_threshold_expression 'I > 2\s(I)'
_cod_data_source_file hg5448sup1.cif
_cod_data_source_block II
_cod_database_code 2240959
_shelx_space_group_comment
;
The symmetry employed for this shelxl refinement is uniquely defined
by the following loop, which should always be used as a source of
symmetry information in preference to the above space-group names.
They are only intended as comments.
;
_shelxl_version_number 2014/6

loop_
_space_group_symop_operation_xyz
'x, y, z'
'-x+1/2, y, -z'
'x+1/2, y+1/2, z+1/2'
'-x+1, y+1/2, -z+1/2'
'-x, -y, -z'
'x-1/2, -y, z'
'-x+1/2, -y+1/2, -z+1/2'
'x, -y+1/2, z+1/2'

loop_
_atom_site_type_symbol
_atom_site_label
_atom_site_fract_x
_atom_site_fract_y
_atom_site_fract_z
_atom_site_U_iso_or_equiv
_atom_site_adp_type
_atom_site_calc_flag
_atom_site_occupancy
Br Br1 0.61968(8) 0.91781(8) 0.53629(3) 0.0580(3) Uani d 1
S S1 0.64474(11) 0.66323(16) 0.68963(5) 0.0276(3) Uani d 1
O O1 0.6334(3) 0.3966(4) 0.61923(14) 0.0274(8) Uani d 1
O O2 0.5945(3) 0.6136(4) 0.32362(14) 0.0240(8) Uani d 1
O O3 0.6189(3) 0.3395(4) 0.28114(13) 0.0240(8) Uani d 1
C C1 0.6314(3) 0.5174(6) 0.59246(18) 0.0182(9) Uani d 1
C C2 0.6360(3) 0.6745(6) 0.62051(18) 0.0177(9) Uani d 1
C C3 0.6336(4) 0.8322(6) 0.60615(19) 0.0218(10) Uani d 1
C C4 0.6394(4) 0.9416(7) 0.6490(2) 0.0272(11) Uani d 1
H H4 0.6388 1.0542 0.6449 0.033 Uiso calc 1
C C5 0.6460(4) 0.8652(7) 0.6967(2) 0.0296(12) Uani d 1
H H5 0.6508 0.9182 0.7304 0.035 Uiso calc 1
C C6 0.6245(4) 0.5171(6) 0.53382(19) 0.0235(10) Uani d 1
H H6 0.6173 0.6159 0.5153 0.028 Uiso calc 1
C C7 0.6282(4) 0.3831(6) 0.50554(19) 0.0204(10) Uani d 1
H H7 0.6344 0.2862 0.5252 0.025 Uiso calc 1
C C8 0.6235(4) 0.3708(6) 0.44730(19) 0.0191(9) Uani d 1
C C9 0.6359(4) 0.2233(6) 0.4232(2) 0.0233(10) Uani d 1
H H9 0.6460 0.1312 0.4450 0.028 Uiso calc 1
C C10 0.6339(4) 0.2082(6) 0.3679(2) 0.0226(10) Uani d 1
H H10 0.6417 0.1060 0.3523 0.027 Uiso calc 1
C C11 0.6207(4) 0.3397(6) 0.33556(18) 0.0185(9) Uani d 1
C C12 0.6083(3) 0.4915(5) 0.35916(19) 0.0173(9) Uani d 1
C C13 0.6105(3) 0.5049(6) 0.41371(19) 0.0182(9) Uani d 1
H H13 0.6031 0.6071 0.4293 0.022 Uiso calc 1
C C14 0.6252(4) 0.1871(6) 0.2557(2) 0.0280(11) Uani d 1
H H14A 0.6236 0.2016 0.2168 0.042 Uiso calc 1
H H14B 0.5688 0.1208 0.2647 0.042 Uiso calc 1
H H14C 0.6876 0.1347 0.2682 0.042 Uiso calc 1
C C15 0.5831(5) 0.7695(6) 0.3449(2) 0.0299(12) Uani d 1
H H15A 0.5705 0.8455 0.3155 0.045 Uiso calc 1
H H15B 0.6440 0.7999 0.3661 0.045 Uiso calc 1
H H15C 0.5269 0.7704 0.3678 0.045 Uiso calc 1

loop_
_atom_site_aniso_label
_atom_site_aniso_U_11
_atom_site_aniso_U_22
_atom_site_aniso_U_33
_atom_site_aniso_U_12
_atom_site_aniso_U_13
_atom_site_aniso_U_23
Br1 0.1252(8) 0.0253(4) 0.0221(4) -0.0140(4) -0.0044(4) 0.0097(2)
S1 0.0458(8) 0.0257(7) 0.0108(6) -0.0012(5) -0.0015(5) 0.0002(5)
O1 0.044(2) 0.0208(18) 0.0174(17) -0.0012(16) 0.0004(15) 0.0032(14)
O2 0.044(2) 0.0126(16) 0.0151(17) 0.0035(15) 0.0004(14) 0.0028(13)
O3 0.045(2) 0.0161(17) 0.0111(16) 0.0013(15) 0.0015(14) -0.0022(13)
C1 0.020(2) 0.020(2) 0.015(2) 0.0015(18) -0.0009(17) 0.0015(18)
C2 0.020(2) 0.021(2) 0.011(2) -0.0017(18) -0.0024(16) 0.0006(18)
C3 0.030(2) 0.022(2) 0.014(2) -0.005(2) 0.0001(18) 0.0026(19)
C4 0.033(3) 0.021(2) 0.028(3) -0.002(2) 0.001(2) -0.006(2)
C5 0.032(3) 0.032(3) 0.024(3) -0.001(2) -0.001(2) -0.011(2)
C6 0.036(3) 0.019(2) 0.015(2) -0.001(2) -0.0031(19) 0.0007(18)
C7 0.026(2) 0.019(2) 0.015(2) -0.0017(19) -0.0029(18) 0.0020(18)
C8 0.025(2) 0.019(2) 0.013(2) -0.0018(19) -0.0029(17) -0.0012(18)
C9 0.038(3) 0.012(2) 0.019(2) 0.000(2) 0.001(2) 0.0038(18)
C10 0.034(3) 0.013(2) 0.020(2) 0.0013(19) -0.0009(19) -0.0029(19)
C11 0.026(2) 0.015(2) 0.014(2) 0.0001(18) 0.0000(17) -0.0025(18)
C12 0.021(2) 0.012(2) 0.018(2) 0.0017(17) -0.0006(16) 0.0016(18)
C13 0.024(2) 0.013(2) 0.017(2) 0.0008(18) -0.0012(17) -0.0034(18)
C14 0.046(3) 0.021(3) 0.017(2) 0.000(2) 0.000(2) -0.007(2)
C15 0.048(3) 0.012(2) 0.029(3) 0.001(2) -0.002(2) 0.002(2)

loop_
_atom_type_symbol
_atom_type_description
_atom_type_scat_dispersion_real
_atom_type_scat_dispersion_imag
_atom_type_scat_source
C C 0.0181 0.0091 'International Tables Vol C Tables 4.2.6.8 and 6.1.1.4'
H H 0.0000 0.0000 'International Tables Vol C Tables 4.2.6.8 and 6.1.1.4'
Br Br -0.6763 1.2805 'International Tables Vol C Tables 4.2.6.8 and 6.1.1.4'
O O 0.0492 0.0322 'International Tables Vol C Tables 4.2.6.8 and 6.1.1.4'
S S 0.3331 0.5567 'International Tables Vol C Tables 4.2.6.8 and 6.1.1.4'

loop_
_geom_angle_atom_site_label_1
_geom_angle_atom_site_label_2
_geom_angle_atom_site_label_3
_geom_angle
C5 S1 C2 92.8(3)
C12 O2 C15 117.4(4)
C11 O3 C14 116.7(4)
O1 C1 C2 118.6(4)
O1 C1 C6 123.3(5)
C6 C1 C2 118.0(4)
C1 C2 S1 114.8(3)
C3 C2 S1 108.3(4)
C3 C2 C1 136.8(4)
C2 C3 Br1 127.5(4)
C2 C3 C4 115.4(5)
C4 C3 Br1 117.0(4)
C3 C4 H4 124.4
C5 C4 C3 111.2(5)
C5 C4 H4 124.4
S1 C5 H5 123.9
C4 C5 S1 112.2(4)
C4 C5 H5 123.9
C1 C6 H6 118.9
C7 C6 C1 122.1(5)
C7 C6 H6 118.9
C6 C7 H7 116.9
C6 C7 C8 126.2(5)
C8 C7 H7 116.9
C9 C8 C7 119.8(4)
C9 C8 C13 117.7(4)
C13 C8 C7 122.4(4)
C8 C9 H9 119.4
C10 C9 C8 121.2(4)
C10 C9 H9 119.4
C9 C10 H10 119.7
C11 C10 C9 120.5(4)
C11 C10 H10 119.7
O3 C11 C10 125.6(4)
O3 C11 C12 115.1(4)
C10 C11 C12 119.3(4)
O2 C12 C11 114.7(4)
O2 C12 C13 125.6(4)
C13 C12 C11 119.6(4)
C8 C13 H13 119.2
C12 C13 C8 121.6(4)
C12 C13 H13 119.2
O3 C14 H14A 109.5
O3 C14 H14B 109.5
O3 C14 H14C 109.5
H14A C14 H14B 109.5
H14A C14 H14C 109.5
H14B C14 H14C 109.5
O2 C15 H15A 109.5
O2 C15 H15B 109.5
O2 C15 H15C 109.5
H15A C15 H15B 109.5
H15A C15 H15C 109.5
H15B C15 H15C 109.5

loop_
_geom_bond_atom_site_label_1
_geom_bond_atom_site_label_2
_geom_bond_distance
Br1 C3 1.887(5)
S1 C2 1.728(5)
S1 C5 1.703(6)
O1 C1 1.213(6)
O2 C12 1.360(6)
O2 C15 1.424(6)
O3 C11 1.360(6)
O3 C14 1.433(6)
C1 C2 1.492(7)
C1 C6 1.464(6)
C2 C3 1.370(7)
C3 C4 1.409(7)
C4 H4 0.9500
C4 C5 1.353(8)
C5 H5 0.9500
C6 H6 0.9500
C6 C7 1.331(7)
C7 H7 0.9500
C7 C8 1.458(7)
C8 C9 1.391(7)
C8 C13 1.407(7)
C9 H9 0.9500
C9 C10 1.388(7)
C10 H10 0.9500
C10 C11 1.372(7)
C11 C12 1.417(6)
C12 C13 1.368(7)
C13 H13 0.9500
C14 H14A 0.9800
C14 H14B 0.9800
C14 H14C 0.9800
C15 H15A 0.9800
C15 H15B 0.9800
C15 H15C 0.9800

loop_
_geom_hbond_atom_site_label_D
_geom_hbond_atom_site_label_H
_geom_hbond_atom_site_label_A
_geom_hbond_site_symmetry_A
_geom_hbond_distance_DH
_geom_hbond_distance_HA
_geom_hbond_distance_DA
_geom_hbond_angle_DHA
C5 H5 O2 8_565 0.95 2.52 3.301(6) 139.9
C5 H5 O3 8_565 0.95 2.45 3.291(6) 147.5
C6 H6 Br1 . 0.95 2.59 3.361(5) 139.1
C14 H14A O1 8_554 0.98 2.59 3.495(6) 154.0

loop_
_geom_torsion_atom_site_label_1
_geom_torsion_atom_site_label_2
_geom_torsion_atom_site_label_3
_geom_torsion_atom_site_label_4
_geom_torsion
Br1 C3 C4 C5 178.1(4)
S1 C2 C3 Br1 -177.5(3)
S1 C2 C3 C4 0.6(6)
O1 C1 C2 S1 0.3(6)
O1 C1 C2 C3 -178.2(6)
O1 C1 C6 C7 -5.5(8)
O2 C12 C13 C8 178.8(4)
O3 C11 C12 O2 1.3(6)
O3 C11 C12 C13 -179.0(4)
C1 C2 C3 Br1 1.1(9)
C1 C2 C3 C4 179.2(5)
C1 C6 C7 C8 -179.1(5)
C2 S1 C5 C4 0.5(5)
C2 C1 C6 C7 174.4(5)
C2 C3 C4 C5 -0.2(7)
C3 C4 C5 S1 -0.2(6)
C5 S1 C2 C1 -179.5(4)
C5 S1 C2 C3 -0.6(4)
C6 C1 C2 S1 -179.6(4)
C6 C1 C2 C3 1.8(8)
C6 C7 C8 C9 175.0(5)
C6 C7 C8 C13 -2.4(8)
C7 C8 C9 C10 -178.7(5)
C7 C8 C13 C12 178.6(4)
C8 C9 C10 C11 0.8(8)
C9 C8 C13 C12 1.1(7)
C9 C10 C11 O3 179.0(5)
C9 C10 C11 C12 -0.5(8)
C10 C11 C12 O2 -179.2(4)
C10 C11 C12 C13 0.5(7)
C11 C12 C13 C8 -0.8(7)
C13 C8 C9 C10 -1.1(8)
C14 O3 C11 C10 4.1(7)
C14 O3 C11 C12 -176.4(4)
C15 O2 C12 C11 -179.1(4)
C15 O2 C12 C13 1.3(7)

_cod_database_fobs_code 2240959
